data_7113082
loop_
_publ_author_name
'Sen, Sakya S.'
'Roesky, Herbert W.'
'Meindl, Kathrin'
'Stern, Daniel'
'Henn, Julian'
'St\"uckl, A Claudia'
'Stalke, Dietmar'

_publ_section_title
;
 Synthesis, structure, and theoretical investigation of amidinato
 supported 1,4-disilabenzene.
;
_journal_issue 32
_journal_name_full 'Chemical communications (Cambridge, England)'
_journal_page_first 5873
_journal_page_last 5875
_journal_paper_doi 10.1039/c0cc01753a
_journal_volume 46
_journal_year 2010
_chemical_formula_moiety 'C58 H66 N4 Si2, C16 H32 O'
_chemical_formula_sum 'C74 H98 N4 O Si2'
_chemical_formula_weight 1115.74
_chemical_name_systematic
;
?
;
_space_group_IT_number 152
_symmetry_cell_setting trigonal
_symmetry_space_group_name_Hall 'P 31 2"'
_symmetry_space_group_name_H-M 'P 31 2 1'
_atom_sites_solution_hydrogens geom
_atom_sites_solution_primary direct
_atom_sites_solution_secondary difmap
_audit_creation_method SHELXL-97
_cell_angle_alpha 90.00
_cell_angle_beta 90.00
_cell_angle_gamma 120.00
_cell_formula_units_Z 3
_cell_length_a 14.0399(8)
_cell_length_b 14.0399(8)
_cell_length_c 28.1188(16)
_cell_measurement_reflns_used 9776
_cell_measurement_temperature 100(2)
_cell_measurement_theta_max 26.694
_cell_measurement_theta_min 2.215
_cell_volume 4800.2(5)
_computing_cell_refinement 'Bruker AXS SAINT (v 7.46a, Bruker 2007)'
_computing_data_collection 'APEX2 (v2.2-0, Bruker 2007)'
_computing_data_reduction 'Bruker AXS SAINT (v 7.46a, Bruker 2007)'
_computing_molecular_graphics 'Bruker AXS SHELXTL (v 6.3.1, Bruker 2004)'
_computing_publication_material 'SHELXL-97 (Sheldrick, 1997)'
_computing_structure_refinement 'SHELXL-97 (Sheldrick, 1997)'
_computing_structure_solution 'SHELXS-97 (Sheldrick, 1990)'
_diffrn_ambient_temperature 100(2)
_diffrn_detector_area_resol_mean 8.3333
_diffrn_measured_fraction_theta_full 0.999
_diffrn_measured_fraction_theta_max 0.999
_diffrn_measurement_device_type 'Bruker APEX Ultra'
_diffrn_measurement_method 'omega scans'
_diffrn_radiation_monochromator 'multilayer mirror optics'
_diffrn_radiation_source 'rotating anode'
_diffrn_radiation_type MoK\a
_diffrn_radiation_wavelength 0.71073
_diffrn_reflns_av_R_equivalents 0.0278
_diffrn_reflns_av_sigmaI/netI 0.0107
_diffrn_reflns_limit_h_max 17
_diffrn_reflns_limit_h_min -17
_diffrn_reflns_limit_k_max 17
_diffrn_reflns_limit_k_min -17
_diffrn_reflns_limit_l_max 35
_diffrn_reflns_limit_l_min -35
_diffrn_reflns_number 94002
_diffrn_reflns_theta_full 26.37
_diffrn_reflns_theta_max 26.37
_diffrn_reflns_theta_min 1.67
_diffrn_standards_decay_% 0
_diffrn_standards_interval_count 0
_diffrn_standards_interval_time 0
_diffrn_standards_number 0
_exptl_absorpt_coefficient_mu 0.103
_exptl_absorpt_correction_T_max 0.9888
_exptl_absorpt_correction_T_min 0.9818
_exptl_absorpt_correction_type multi-scan
_exptl_absorpt_process_details 'SADABS 2008/2 (Sheldrick, 2008)'
_exptl_crystal_colour black
_exptl_crystal_density_diffrn 1.158
_exptl_crystal_density_method 'not measured'
_exptl_crystal_description block
_exptl_crystal_F_000 1818
_exptl_crystal_size_max 0.18
_exptl_crystal_size_mid 0.12
_exptl_crystal_size_min 0.11
_refine_diff_density_max 0.356
_refine_diff_density_min -0.349
_refine_diff_density_rms 0.060
_refine_ls_abs_structure_details 'Flack H D (1983), Acta Cryst. A39, 876-881'
_refine_ls_abs_structure_Flack 0.07(16)
_refine_ls_extinction_method none
_refine_ls_goodness_of_fit_ref 1.071
_refine_ls_hydrogen_treatment constr
_refine_ls_matrix_type full
_refine_ls_number_parameters 383
_refine_ls_number_reflns 6575
_refine_ls_number_restraints 429
_refine_ls_restrained_S_all 1.074
_refine_ls_R_factor_all 0.0644
_refine_ls_R_factor_gt 0.0620
_refine_ls_shift/su_max 0.000
_refine_ls_shift/su_mean 0.000
_refine_ls_structure_factor_coef Fsqd
_refine_ls_weighting_details 'calc w=1/[\s^2^(Fo^2^)+(0.1144P)^2^+1.6788P] where P=(Fo^2^+2Fc^2^)/3'
_refine_ls_weighting_scheme calc
_refine_ls_wR_factor_gt 0.1755
_refine_ls_wR_factor_ref 0.1781
_reflns_number_gt 6279
_reflns_number_total 6575
_reflns_threshold_expression >2sigma(I)
_cod_data_source_file c0cc01753a.txt
_cod_data_source_block p3121_3
_cod_database_code 7113082

loop_
_symmetry_equiv_pos_as_xyz
'x, y, z'
'-y, x-y, z+1/3'
'-x+y, -x, z+2/3'
'y, x, -z'
'x-y, -y, -z+2/3'
'-x, -x+y, -z+1/3'

loop_
_atom_site_label
_atom_site_type_symbol
_atom_site_fract_x
_atom_site_fract_y
_atom_site_fract_z
_atom_site_U_iso_or_equiv
_atom_site_adp_type
_atom_site_occupancy
_atom_site_symmetry_multiplicity
_atom_site_calc_flag
_atom_site_refinement_flags
_atom_site_disorder_assembly
_atom_site_disorder_group
C1 C 0.4698(2) 0.7970(2) 0.01489(8) 0.0392(5) Uani 1 1 d . A .
C2 C 0.4106(2) 0.8598(2) 0.01852(10) 0.0451(6) Uani 1 1 d . . .
C3 C 0.3879(3) 0.8874(3) 0.06255(12) 0.0542(7) Uani 1 1 d . . .
H3 H 0.4109 0.8672 0.0907 0.065 Uiso 1 1 calc R . .
C4 C 0.3312(3) 0.9451(3) 0.06539(14) 0.0654(8) Uani 1 1 d . . .
H4 H 0.3152 0.9643 0.0956 0.078 Uiso 1 1 calc R . .
C5 C 0.2981(3) 0.9743(3) 0.02438(17) 0.0690(10) Uani 1 1 d . . .
H5 H 0.2588 1.0129 0.0264 0.083 Uiso 1 1 calc R . .
C6 C 0.3217(3) 0.9480(3) -0.01923(15) 0.0640(9) Uani 1 1 d . . .
H6 H 0.2994 0.9692 -0.0473 0.077 Uiso 1 1 calc R . .
C7 C 0.3778(3) 0.8906(2) -0.02280(12) 0.0533(7) Uani 1 1 d . . .
H7 H 0.3939 0.8724 -0.0531 0.064 Uiso 1 1 calc R . .
C8 C 0.3114(2) 0.5985(2) 0.02398(11) 0.0459(6) Uani 1 1 d . A .
C9 C 0.3125(3) 0.4936(3) 0.0126(2) 0.0869(14) Uani 1 1 d . . .
H9A H 0.3396 0.4976 -0.0199 0.130 Uiso 1 1 calc R . .
H9B H 0.2377 0.4307 0.0153 0.130 Uiso 1 1 calc R . .
H9C H 0.3608 0.4846 0.0351 0.130 Uiso 1 1 calc R . .
C10 C 0.2325(3) 0.6106(3) -0.00804(13) 0.0645(9) Uani 1 1 d . . .
H10A H 0.2260 0.6739 0.0022 0.097 Uiso 1 1 calc R . .
H10B H 0.1602 0.5438 -0.0064 0.097 Uiso 1 1 calc R . .
H10C H 0.2598 0.6222 -0.0408 0.097 Uiso 1 1 calc R . .
C11 C 0.2787(3) 0.5966(4) 0.07563(13) 0.0731(10) Uani 1 1 d . . .
H11A H 0.3313 0.5901 0.0963 0.110 Uiso 1 1 calc R . .
H11B H 0.2049 0.5337 0.0809 0.110 Uiso 1 1 calc R . .
H11C H 0.2787 0.6649 0.0830 0.110 Uiso 1 1 calc R . .
C12 C 0.6696(2) 0.9542(2) 0.00252(11) 0.0467(6) Uani 1 1 d . A .
C13 C 0.7739(3) 0.9466(3) -0.00046(17) 0.0686(10) Uani 1 1 d . . .
H13A H 0.7811 0.9116 0.0284 0.103 Uiso 1 1 calc R . .
H13B H 0.8378 1.0207 -0.0034 0.103 Uiso 1 1 calc R . .
H13C H 0.7698 0.9027 -0.0283 0.103 Uiso 1 1 calc R . .
C14 C 0.6773(3) 1.0243(3) 0.04566(12) 0.0580(8) Uani 1 1 d . . .
H14A H 0.6118 1.0322 0.0469 0.087 Uiso 1 1 calc R . .
H14B H 0.7431 1.0971 0.0429 0.087 Uiso 1 1 calc R . .
H14C H 0.6819 0.9884 0.0748 0.087 Uiso 1 1 calc R . .
C15 C 0.6575(3) 1.0054(3) -0.04301(11) 0.0554(7) Uani 1 1 d . . .
H15A H 0.6508 0.9586 -0.0701 0.083 Uiso 1 1 calc R . .
H15B H 0.7222 1.0785 -0.0473 0.083 Uiso 1 1 calc R . .
H15C H 0.5914 1.0123 -0.0410 0.083 Uiso 1 1 calc R . .
C16 C 0.6056(2) 0.6492(2) 0.05646(8) 0.0385(5) Uani 1 1 d . . .
C17 C 0.5979(2) 0.6698(2) -0.05040(7) 0.0356(4) Uani 1 1 d . . .
C18 C 0.5473(4) 0.6341(4) 0.10360(11) 0.0440(11) Uani 0.532(6) 1 d PGU A 1
C19 C 0.5390(5) 0.7208(4) 0.12282(15) 0.0554(14) Uani 0.532(6) 1 d PGU A 1
H19 H 0.5726 0.7900 0.1072 0.066 Uiso 0.532(6) 1 calc PR A 1
C20 C 0.4816(6) 0.7063(5) 0.16496(15) 0.0730(18) Uani 0.532(6) 1 d PGU A 1
H20 H 0.4759 0.7656 0.1781 0.088 Uiso 0.532(6) 1 calc PR A 1
C21 C 0.4324(5) 0.6050(6) 0.18788(13) 0.079(2) Uani 0.532(6) 1 d PGU A 1
H21 H 0.3931 0.5951 0.2167 0.095 Uiso 0.532(6) 1 calc PR A 1
C22 C 0.4407(5) 0.5183(5) 0.16866(15) 0.0700(18) Uani 0.532(6) 1 d PGU A 1
H22 H 0.4072 0.4491 0.1843 0.084 Uiso 0.532(6) 1 calc PR A 1
C23 C 0.4982(5) 0.5328(4) 0.12652(14) 0.0513(15) Uani 0.532(6) 1 d PGU A 1
H23 H 0.5039 0.4735 0.1134 0.062 Uiso 0.532(6) 1 calc PR A 1
C18' C 0.5718(4) 0.6658(4) 0.10528(6) 0.0440(11) Uani 0.468(6) 1 d PGU A 2
C19' C 0.5761(4) 0.7628(4) 0.11939(6) 0.0554(14) Uani 0.468(6) 1 d PGU A 2
H19' H 0.6086 0.8253 0.0991 0.066 Uiso 0.468(6) 1 calc PR A 2
C20' C 0.5331(5) 0.7683(5) 0.16314(7) 0.0730(18) Uani 0.468(6) 1 d PGU A 2
H20' H 0.5361 0.8346 0.1728 0.088 Uiso 0.468(6) 1 calc PR A 2
C21' C 0.4856(5) 0.6768(6) 0.19278(7) 0.079(2) Uani 0.468(6) 1 d PGU A 2
H21' H 0.4562 0.6806 0.2227 0.095 Uiso 0.468(6) 1 calc PR A 2
C22' C 0.4813(5) 0.5798(6) 0.17867(8) 0.0700(18) Uani 0.468(6) 1 d PGU A 2
H22' H 0.4488 0.5173 0.1989 0.084 Uiso 0.468(6) 1 calc PR A 2
C23' C 0.5243(5) 0.5743(5) 0.13492(9) 0.0513(15) Uani 0.468(6) 1 d PGU A 2
H23' H 0.5213 0.5080 0.1253 0.062 Uiso 0.468(6) 1 calc PR A 2
C24 C 0.58223(15) 0.72555(15) -0.09231(6) 0.0359(5) Uani 1 1 d R A .
C25 C 0.66892(17) 0.78623(18) -0.12374(6) 0.0442(6) Uani 1 1 d R . .
H25 H 0.7371 0.7885 -0.1194 0.053 Uiso 1 1 calc R . .
C26 C 0.6561(3) 0.8434(3) -0.16135(9) 0.0526(7) Uani 1 1 d . A .
H26 H 0.7161 0.8846 -0.1823 0.063 Uiso 1 1 calc R . .
C27 C 0.5580(3) 0.8414(3) -0.16880(10) 0.0552(7) Uani 1 1 d . . .
H27 H 0.5506 0.8822 -0.1941 0.066 Uiso 1 1 calc R A .
C28 C 0.4718(3) 0.7798(3) -0.13919(10) 0.0560(7) Uani 1 1 d . A .
H28 H 0.4032 0.7758 -0.1446 0.067 Uiso 1 1 calc R . .
C29 C 0.4828(2) 0.7226(2) -0.10110(9) 0.0446(6) Uani 1 1 d . . .
H29 H 0.4217 0.6809 -0.0808 0.054 Uiso 1 1 calc R A .
N1 N 0.42662(17) 0.68885(18) 0.01645(7) 0.0375(4) Uani 1 1 d . . .
N2 N 0.57844(17) 0.83936(17) 0.00856(7) 0.0380(4) Uani 1 1 d . . .
Si1 Si 0.56293(6) 0.70026(6) 0.00695(2) 0.03479(17) Uani 1 1 d . A .
O70 O 0.087(3) 1.384(2) 0.1663(11) 0.292(11) Uani 0.50 1 d PDU . -1
C71 C -0.027(3) 1.3529(18) 0.1666(16) 0.269(10) Uani 0.50 1 d PDU . -1
H71A H -0.0446 1.3883 0.1402 0.323 Uiso 0.50 1 calc PR . -1
H71B H -0.0478 1.3730 0.1971 0.323 Uiso 0.50 1 calc PR . -1
C72 C -0.087(3) 1.2262(17) 0.1601(10) 0.274(12) Uani 0.50 1 d PDU . -1
H72A H -0.1103 1.1884 0.1913 0.329 Uiso 0.50 1 calc PR . -1
H72B H -0.1530 1.2007 0.1397 0.329 Uiso 0.50 1 calc PR . -1
C73 C -0.002(3) 1.2045(19) 0.1364(8) 0.262(11) Uani 0.50 1 d PDU . -1
H73A H -0.0132 1.1975 0.1016 0.314 Uiso 0.50 1 calc PR . -1
H73B H -0.0079 1.1357 0.1488 0.314 Uiso 0.50 1 calc PR . -1
C74 C 0.112(3) 1.303(2) 0.1484(12) 0.288(11) Uani 0.50 1 d PDU . -1
H74A H 0.1496 1.2836 0.1728 0.345 Uiso 0.50 1 calc PR . -1
H74B H 0.1585 1.3306 0.1197 0.345 Uiso 0.50 1 calc PR . -1
C81 C 1.0994(19) 1.121(2) 0.0439(6) 0.437(10) Uani 1 1 d DU . .
H81A H 1.0850 1.0453 0.0393 0.525 Uiso 1 1 calc R . .
H81B H 1.0734 1.1427 0.0153 0.525 Uiso 1 1 calc R . .
C82 C 1.036(2) 1.126(2) 0.0893(8) 0.419(11) Uani 1 1 d DU . .
H82A H 1.0767 1.1928 0.1093 0.503 Uiso 1 1 calc R . .
H82B H 0.9589 1.1079 0.0837 0.503 Uiso 1 1 calc R . .
C83 C 1.0515(17) 1.0260(16) 0.1032(8) 0.412(9) Uani 1 1 d DU . .
H83A H 1.0042 0.9849 0.1305 0.494 Uiso 1 1 calc R . .
H83B H 1.0341 0.9751 0.0760 0.494 Uiso 1 1 calc R . .
C84 C 1.1725(16) 1.0799(14) 0.1163(5) 0.327(8) Uani 1 1 d DU . .
H84A H 1.2017 1.0362 0.1012 0.393 Uiso 1 1 calc R . .
H84B H 1.1762 1.0717 0.1512 0.393 Uiso 1 1 calc R . .
C85 C 1.2520(19) 1.2004(17) 0.1045(7) 0.424(11) Uani 1 1 d DU . .
H85A H 1.3296 1.2199 0.1090 0.509 Uiso 1 1 calc R . .
H85B H 1.2367 1.2507 0.1234 0.509 Uiso 1 1 calc R . .
C86 C 1.2226(19) 1.1996(17) 0.0508(6) 0.365(9) Uani 1 1 d DU . .
H86A H 1.2421 1.2747 0.0406 0.437 Uiso 1 1 calc R . .
H86B H 1.2650 1.1752 0.0311 0.437 Uiso 1 1 calc R . .

loop_
_atom_site_aniso_label
_atom_site_aniso_U_11
_atom_site_aniso_U_22
_atom_site_aniso_U_33
_atom_site_aniso_U_23
_atom_site_aniso_U_13
_atom_site_aniso_U_12
C1 0.0440(13) 0.0433(13) 0.0355(11) -0.0050(10) -0.0045(10) 0.0257(11)
C2 0.0414(13) 0.0401(13) 0.0579(15) -0.0035(12) -0.0041(12) 0.0235(11)
C3 0.0523(16) 0.0547(17) 0.0623(16) -0.0049(14) -0.0003(13) 0.0316(14)
C4 0.0562(19) 0.0575(18) 0.092(2) -0.0063(17) 0.0135(17) 0.0354(16)
C5 0.0418(16) 0.0425(16) 0.129(3) 0.006(2) 0.0075(19) 0.0260(13)
C6 0.0509(17) 0.0435(15) 0.101(3) 0.0089(17) -0.0142(17) 0.0259(13)
C7 0.0576(17) 0.0407(14) 0.0665(17) -0.0024(13) -0.0115(14) 0.0281(13)
C8 0.0405(13) 0.0430(14) 0.0554(15) 0.0077(12) 0.0068(11) 0.0217(12)
C9 0.0498(19) 0.0429(17) 0.162(5) 0.001(2) 0.016(2) 0.0183(16)
C10 0.0376(15) 0.073(2) 0.073(2) 0.0166(17) 0.0013(14) 0.0199(15)
C11 0.065(2) 0.086(3) 0.060(2) 0.0186(18) 0.0201(17) 0.032(2)
C12 0.0423(14) 0.0367(13) 0.0620(16) -0.0091(11) -0.0050(12) 0.0205(11)
C13 0.0428(16) 0.0463(17) 0.116(3) -0.0074(19) -0.0040(17) 0.0218(14)
C14 0.071(2) 0.0460(15) 0.0578(17) -0.0157(13) -0.0141(15) 0.0294(15)
C15 0.0623(18) 0.0424(15) 0.0533(16) -0.0021(12) 0.0036(14) 0.0202(14)
C16 0.0386(12) 0.0495(14) 0.0300(10) 0.0022(10) 0.0037(9) 0.0239(10)
C17 0.0386(11) 0.0351(12) 0.0302(10) -0.0013(9) -0.0010(9) 0.0164(10)
C18 0.044(2) 0.071(3) 0.0276(11) 0.0017(14) 0.0008(12) 0.037(3)
C19 0.066(4) 0.077(4) 0.0360(15) -0.006(2) 0.0017(19) 0.046(4)
C20 0.086(5) 0.128(5) 0.0376(17) -0.006(3) 0.007(3) 0.078(4)
C21 0.086(5) 0.149(6) 0.0340(19) 0.012(3) 0.015(3) 0.082(5)
C22 0.066(4) 0.121(5) 0.037(2) 0.028(3) 0.013(2) 0.058(4)
C23 0.042(3) 0.081(4) 0.0352(18) 0.009(2) 0.0022(18) 0.034(3)
C18' 0.044(2) 0.071(3) 0.0276(11) 0.0017(14) 0.0008(12) 0.037(3)
C19' 0.066(4) 0.077(4) 0.0360(15) -0.006(2) 0.0017(19) 0.046(4)
C20' 0.086(5) 0.128(5) 0.0376(17) -0.006(3) 0.007(3) 0.078(4)
C21' 0.086(5) 0.149(6) 0.0340(19) 0.012(3) 0.015(3) 0.082(5)
C22' 0.066(4) 0.121(5) 0.037(2) 0.028(3) 0.013(2) 0.058(4)
C23' 0.042(3) 0.081(4) 0.0352(18) 0.009(2) 0.0022(18) 0.034(3)
C24 0.0435(13) 0.0330(11) 0.0301(10) -0.0033(8) -0.0004(9) 0.0184(10)
C25 0.0505(15) 0.0429(13) 0.0370(12) 0.0007(10) 0.0034(10) 0.0218(12)
C26 0.0635(18) 0.0466(15) 0.0362(13) 0.0054(11) 0.0049(12) 0.0189(13)
C27 0.070(2) 0.0544(17) 0.0405(14) 0.0070(12) -0.0089(13) 0.0306(15)
C28 0.0585(18) 0.0671(19) 0.0432(14) 0.0073(13) -0.0078(13) 0.0321(15)
C29 0.0442(14) 0.0476(14) 0.0362(12) 0.0035(10) -0.0040(10) 0.0185(12)
N1 0.0371(11) 0.0411(11) 0.0376(10) -0.0004(8) 0.0016(8) 0.0220(9)
N2 0.0397(11) 0.0370(11) 0.0408(11) -0.0029(8) -0.0010(9) 0.0218(9)
Si1 0.0398(4) 0.0383(4) 0.0306(3) 0.0010(3) 0.0026(3) 0.0228(3)
O70 0.38(2) 0.177(12) 0.190(14) 0.063(13) 0.102(18) 0.042(14)
C71 0.40(3) 0.169(14) 0.161(13) 0.086(15) 0.09(2) 0.081(17)
C72 0.37(2) 0.176(14) 0.162(18) 0.099(14) 0.066(17) 0.055(15)
C73 0.42(3) 0.179(13) 0.131(14) 0.057(12) 0.009(17) 0.106(16)
C74 0.38(2) 0.20(2) 0.23(2) 0.097(17) 0.02(2) 0.104(17)
C81 0.48(2) 0.62(3) 0.464(17) 0.148(17) 0.138(16) 0.47(2)
C82 0.47(2) 0.61(2) 0.45(2) 0.10(2) 0.118(16) 0.47(2)
C83 0.56(2) 0.51(2) 0.370(17) 0.050(16) 0.13(2) 0.427(16)
C84 0.54(2) 0.434(16) 0.286(13) 0.143(13) 0.173(15) 0.458(17)
C85 0.60(2) 0.464(19) 0.405(18) 0.223(18) 0.109(18) 0.411(16)
C86 0.51(2) 0.44(2) 0.377(15) 0.182(15) 0.208(16) 0.415(18)

loop_
_atom_type_symbol
_atom_type_description
_atom_type_scat_dispersion_real
_atom_type_scat_dispersion_imag
_atom_type_scat_source
C C 0.0033 0.0016 'International Tables Vol C Tables 4.2.6.8 and 6.1.1.4'
H H 0.0000 0.0000 'International Tables Vol C Tables 4.2.6.8 and 6.1.1.4'
N N 0.0061 0.0033 'International Tables Vol C Tables 4.2.6.8 and 6.1.1.4'
Si Si 0.0817 0.0704 'International Tables Vol C Tables 4.2.6.8 and 6.1.1.4'
O O 0.0106 0.0060 'International Tables Vol C Tables 4.2.6.8 and 6.1.1.4'

loop_
_geom_angle_atom_site_label_1
_geom_angle_atom_site_label_2
_geom_angle_atom_site_label_3
_geom_angle
_geom_angle_site_symmetry_1
_geom_angle_site_symmetry_3
N1 C1 N2 106.2(2) . .
N1 C1 C2 127.3(2) . .
N2 C1 C2 126.4(2) . .
N1 C1 Si1 53.19(13) . .
N2 C1 Si1 53.05(12) . .
C2 C1 Si1 178.37(19) . .
C3 C2 C7 120.1(3) . .
C3 C2 C1 120.2(2) . .
C7 C2 C1 119.7(2) . .
C2 C3 C4 119.6(3) . .
C2 C3 H3 120.2 . .
C4 C3 H3 120.2 . .
C5 C4 C3 120.0(3) . .
C5 C4 H4 120.0 . .
C3 C4 H4 120.0 . .
C6 C5 C4 120.4(3) . .
C6 C5 H5 119.8 . .
C4 C5 H5 119.8 . .
C5 C6 C7 120.5(3) . .
C5 C6 H6 119.8 . .
C7 C6 H6 119.8 . .
C6 C7 C2 119.5(3) . .
C6 C7 H7 120.3 . .
C2 C7 H7 120.3 . .
N1 C8 C10 111.5(2) . .
N1 C8 C11 109.9(3) . .
C10 C8 C11 109.9(3) . .
N1 C8 C9 105.3(2) . .
C10 C8 C9 110.5(3) . .
C11 C8 C9 109.6(3) . .
C8 C9 H9A 109.5 . .
C8 C9 H9B 109.5 . .
H9A C9 H9B 109.5 . .
C8 C9 H9C 109.5 . .
H9A C9 H9C 109.5 . .
H9B C9 H9C 109.5 . .
C8 C10 H10A 109.5 . .
C8 C10 H10B 109.5 . .
H10A C10 H10B 109.5 . .
C8 C10 H10C 109.5 . .
H10A C10 H10C 109.5 . .
H10B C10 H10C 109.5 . .
C8 C11 H11A 109.5 . .
C8 C11 H11B 109.5 . .
H11A C11 H11B 109.5 . .
C8 C11 H11C 109.5 . .
H11A C11 H11C 109.5 . .
H11B C11 H11C 109.5 . .
N2 C12 C15 111.7(2) . .
N2 C12 C13 105.5(2) . .
C15 C12 C13 109.1(3) . .
N2 C12 C14 110.6(3) . .
C15 C12 C14 110.6(2) . .
C13 C12 C14 109.1(3) . .
C12 C13 H13A 109.5 . .
C12 C13 H13B 109.5 . .
H13A C13 H13B 109.5 . .
C12 C13 H13C 109.5 . .
H13A C13 H13C 109.5 . .
H13B C13 H13C 109.5 . .
C12 C14 H14A 109.5 . .
C12 C14 H14B 109.5 . .
H14A C14 H14B 109.5 . .
C12 C14 H14C 109.5 . .
H14A C14 H14C 109.5 . .
H14B C14 H14C 109.5 . .
C12 C15 H15A 109.5 . .
C12 C15 H15B 109.5 . .
H15A C15 H15B 109.5 . .
C12 C15 H15C 109.5 . .
H15A C15 H15C 109.5 . .
H15B C15 H15C 109.5 . .
C17 C16 C18' 121.1(2) 4 .
C17 C16 C18 118.0(3) 4 .
C18' C16 C18 15.5(3) . .
C17 C16 Si1 122.14(16) 4 .
C18' C16 Si1 116.7(2) . .
C18 C16 Si1 118.0(2) . .
C16 C17 C24 119.63(18) 4 .
C16 C17 Si1 123.01(16) 4 .
C24 C17 Si1 117.03(17) . .
C19 C18 C23 120.0 . .
C19 C18 C16 119.5(3) . .
C23 C18 C16 120.4(3) . .
C20 C19 C18 120.0 . .
C20 C19 H19 120.0 . .
C18 C19 H19 120.0 . .
C19 C20 C21 120.0 . .
C19 C20 H20 120.0 . .
C21 C20 H20 120.0 . .
C20 C21 C22 120.0 . .
C20 C21 H21 120.0 . .
C22 C21 H21 120.0 . .
C23 C22 C21 120.0 . .
C23 C22 H22 120.0 . .
C21 C22 H22 120.0 . .
C22 C23 C18 120.0 . .
C22 C23 H23 120.0 . .
C18 C23 H23 120.0 . .
C19' C18' C23' 120.0 . .
C19' C18' C16 123.20(18) . .
C23' C18' C16 116.49(19) . .
C18' C19' C20' 120.0 . .
C18' C19' H19' 120.0 . .
C20' C19' H19' 120.0 . .
C21' C20' C19' 120.0 . .
C21' C20' H20' 120.0 . .
C19' C20' H20' 120.0 . .
C22' C21' C20' 120.0 . .
C22' C21' H21' 120.0 . .
C20' C21' H21' 120.0 . .
C23' C22' C21' 120.0 . .
C23' C22' H22' 120.0 . .
C21' C22' H22' 120.0 . .
C22' C23' C18' 120.0 . .
C22' C23' H23' 120.0 . .
C18' C23' H23' 120.0 . .
C25 C24 C29 117.33(16) . .
C25 C24 C17 120.52(14) . .
C29 C24 C17 122.12(19) . .
C26 C25 C24 120.5(2) . .
C26 C25 H25 119.7 . .
C24 C25 H25 119.7 . .
C27 C26 C25 121.3(3) . .
C27 C26 H26 119.4 . .
C25 C26 H26 119.4 . .
C28 C27 C26 118.7(3) . .
C28 C27 H27 120.7 . .
C26 C27 H27 120.7 . .
C27 C28 C29 121.1(3) . .
C27 C28 H28 119.4 . .
C29 C28 H28 119.4 . .
C28 C29 C24 121.0(3) . .
C28 C29 H29 119.5 . .
C24 C29 H29 119.5 . .
C1 N1 C8 131.3(2) . .
C1 N1 Si1 92.02(16) . .
C8 N1 Si1 136.62(18) . .
C1 N2 C12 131.9(2) . .
C1 N2 Si1 91.56(16) . .
C12 N2 Si1 136.44(18) . .
C17 Si1 C16 114.46(11) . .
C17 Si1 N2 111.71(11) . .
C16 Si1 N2 120.88(11) . .
C17 Si1 N1 120.03(10) . .
C16 Si1 N1 112.82(10) . .
N2 Si1 N1 70.17(9) . .
C17 Si1 C1 121.77(10) . .
C16 Si1 C1 123.77(10) . .
N2 Si1 C1 35.39(10) . .
N1 Si1 C1 34.79(10) . .
C74 O70 C71 116(3) . .
O70 C71 C72 104(2) . .
O70 C71 H71A 111.0 . .
C72 C71 H71A 111.0 . .
O70 C71 H71B 111.0 . .
C72 C71 H71B 111.0 . .
H71A C71 H71B 109.0 . .
C73 C72 C71 104.3(14) . .
C73 C72 H72A 110.9 . .
C71 C72 H72A 110.9 . .
C73 C72 H72B 110.9 . .
C71 C72 H72B 110.9 . .
H72A C72 H72B 108.9 . .
C72 C73 C74 106.6(15) . .
C72 C73 C82 150(2) . 1_455
C74 C73 C82 102(2) . 1_455
C72 C73 H73A 110.4 . .
C74 C73 H73A 110.4 . .
C82 C73 H73A 49.3 1_455 .
C72 C73 H73B 110.4 . .
C74 C73 H73B 110.4 . .
C82 C73 H73B 66.7 1_455 .
H73A C73 H73B 108.6 . .
O70 C74 C73 104(2) . .
O70 C74 H74A 111.0 . .
C73 C74 H74A 111.0 . .
O70 C74 H74B 111.0 . .
C73 C74 H74B 111.0 . .
H74A C74 H74B 109.0 . .
C86 C81 C82 109.1(15) . .
C86 C81 H81A 109.9 . .
C82 C81 H81A 109.9 . .
C86 C81 H81B 109.9 . .
C82 C81 H81B 109.9 . .
H81A C81 H81B 108.3 . .
C83 C82 C81 79.9(11) . .
C83 C82 C73 122.1(15) . 1_655
C81 C82 C73 153(2) . 1_655
C83 C82 H82A 115.3 . .
C81 C82 H82A 115.3 . .
C73 C82 H82A 43.8 1_655 .
C83 C82 H82B 115.3 . .
C81 C82 H82B 115.3 . .
C73 C82 H82B 71.9 1_655 .
H82A C82 H82B 112.3 . .
C84 C83 C82 103.6(13) . .
C84 C83 H83A 111.0 . .
C82 C83 H83A 111.0 . .
C84 C83 H83B 111.0 . .
C82 C83 H83B 111.0 . .
H83A C83 H83B 109.0 . .
C83 C84 C85 121.0(11) . .
C83 C84 H84A 107.1 . .
C85 C84 H84A 107.1 . .
C83 C84 H84B 107.1 . .
C85 C84 H84B 107.1 . .
H84A C84 H84B 106.8 . .
C84 C85 C86 99.1(13) . .
C84 C85 H85A 111.9 . .
C86 C85 H85A 111.9 . .
C84 C85 H85B 111.9 . .
C86 C85 H85B 111.9 . .
H85A C85 H85B 109.6 . .
C81 C86 C85 109.0(12) . .
C81 C86 H86A 109.9 . .
C85 C86 H86A 109.9 . .
C81 C86 H86B 109.9 . .
C85 C86 H86B 109.9 . .
H86A C86 H86B 108.3 . .

loop_
_geom_bond_atom_site_label_1
_geom_bond_atom_site_label_2
_geom_bond_distance
_geom_bond_site_symmetry_2
C1 N1 1.324(3) .
C1 N2 1.344(3) .
C1 C2 1.487(3) .
C1 Si1 2.319(2) .
C2 C3 1.382(4) .
C2 C7 1.396(4) .
C3 C4 1.393(4) .
C3 H3 0.9500 .
C4 C5 1.380(6) .
C4 H4 0.9500 .
C5 C6 1.368(6) .
C5 H5 0.9500 .
C6 C7 1.383(4) .
C6 H6 0.9500 .
C7 H7 0.9500 .
C8 N1 1.489(3) .
C8 C10 1.502(4) .
C8 C11 1.519(5) .
C8 C9 1.514(5) .
C9 H9A 0.9800 .
C9 H9B 0.9800 .
C9 H9C 0.9800 .
C10 H10A 0.9800 .
C10 H10B 0.9800 .
C10 H10C 0.9800 .
C11 H11A 0.9800 .
C11 H11B 0.9800 .
C11 H11C 0.9800 .
C12 N2 1.485(3) .
C12 C15 1.519(4) .
C12 C13 1.522(4) .
C12 C14 1.531(4) .
C13 H13A 0.9800 .
C13 H13B 0.9800 .
C13 H13C 0.9800 .
C14 H14A 0.9800 .
C14 H14B 0.9800 .
C14 H14C 0.9800 .
C15 H15A 0.9800 .
C15 H15B 0.9800 .
C15 H15C 0.9800 .
C16 C17 1.418(3) 4
C16 C18' 1.508(3) .
C16 C18 1.516(4) .
C16 Si1 1.800(2) .
C17 C16 1.418(3) 4
C17 C24 1.491(3) .
C17 Si1 1.799(2) .
C18 C19 1.3900 .
C18 C23 1.3900 .
C19 C20 1.3900 .
C19 H19 0.9500 .
C20 C21 1.3900 .
C20 H20 0.9500 .
C21 C22 1.3900 .
C21 H21 0.9500 .
C22 C23 1.3900 .
C22 H22 0.9500 .
C23 H23 0.9500 .
C18' C19' 1.3900 .
C18' C23' 1.3900 .
C19' C20' 1.3900 .
C19' H19' 0.9500 .
C20' C21' 1.3900 .
C20' H20' 0.9500 .
C21' C22' 1.3900 .
C21' H21' 0.9500 .
C22' C23' 1.3900 .
C22' H22' 0.9500 .
C23' H23' 0.9500 .
C24 C25 1.3969 .
C24 C29 1.398(3) .
C25 C26 1.392(4) .
C25 H25 0.9500 .
C26 C27 1.380(5) .
C26 H26 0.9500 .
C27 C28 1.363(5) .
C27 H27 0.9500 .
C28 C29 1.393(4) .
C28 H28 0.9500 .
C29 H29 0.9500 .
N1 Si1 1.858(2) .
N2 Si1 1.854(2) .
O70 C74 1.432(16) .
O70 C71 1.437(16) .
C71 C72 1.552(15) .
C71 H71A 0.9900 .
C71 H71B 0.9900 .
C72 C73 1.530(19) .
C72 H72A 0.9900 .
C72 H72B 0.9900 .
C73 C74 1.539(16) .
C73 C82 1.96(3) 1_455
C73 H73A 0.9900 .
C73 H73B 0.9900 .
C74 H74A 0.9900 .
C74 H74B 0.9900 .
C81 C86 1.529(14) .
C81 C82 1.579(12) .
C81 H81A 0.9900 .
C81 H81B 0.9900 .
C82 C83 1.580(12) .
C82 C73 1.96(3) 1_655
C82 H82A 0.9900 .
C82 H82B 0.9900 .
C83 C84 1.519(14) .
C83 H83A 0.9900 .
C83 H83B 0.9900 .
C84 C85 1.526(12) .
C84 H84A 0.9900 .
C84 H84B 0.9900 .
C85 C86 1.564(12) .
C85 H85A 0.9900 .
C85 H85B 0.9900 .
C86 H86A 0.9900 .
C86 H86B 0.9900 .

loop_
_geom_torsion_atom_site_label_1
_geom_torsion_atom_site_label_2
_geom_torsion_atom_site_label_3
_geom_torsion_atom_site_label_4
_geom_torsion
_geom_torsion_site_symmetry_1
_geom_torsion_site_symmetry_4
N1 C1 C2 C3 85.8(4) . .
N2 C1 C2 C3 -95.4(4) . .
Si1 C1 C2 C3 -166(7) . .
N1 C1 C2 C7 -94.1(3) . .
N2 C1 C2 C7 84.7(4) . .
Si1 C1 C2 C7 14(8) . .
C7 C2 C3 C4 0.7(5) . .
C1 C2 C3 C4 -179.2(3) . .
C2 C3 C4 C5 -0.1(5) . .
C3 C4 C5 C6 -0.7(5) . .
C4 C5 C6 C7 0.8(5) . .
C5 C6 C7 C2 -0.1(5) . .
C3 C2 C7 C6 -0.6(5) . .
C1 C2 C7 C6 179.3(3) . .
C17 C16 C18 C19 143.0(3) 4 .
C18' C16 C18 C19 37.2(10) . .
Si1 C16 C18 C19 -52.3(4) . .
C17 C16 C18 C23 -39.8(4) 4 .
C18' C16 C18 C23 -145.7(13) . .
Si1 C16 C18 C23 124.8(3) . .
C23 C18 C19 C20 0.0 . .
C16 C18 C19 C20 177.1(4) . .
C18 C19 C20 C21 0.0 . .
C19 C20 C21 C22 0.0 . .
C20 C21 C22 C23 0.0 . .
C21 C22 C23 C18 0.0 . .
C19 C18 C23 C22 0.0 . .
C16 C18 C23 C22 -177.1(4) . .
C17 C16 C18' C19' 136.7(3) 4 .
C18 C16 C18' C19' -140.5(12) . .
Si1 C16 C18' C19' -42.0(4) . .
C17 C16 C18' C23' -49.8(3) 4 .
C18 C16 C18' C23' 33.0(11) . .
Si1 C16 C18' C23' 131.5(2) . .
C23' C18' C19' C20' 0.0 . .
C16 C18' C19' C20' 173.3(2) . .
C18' C19' C20' C21' 0.0 . .
C19' C20' C21' C22' 0.0 . .
C20' C21' C22' C23' 0.0 . .
C21' C22' C23' C18' 0.0 . .
C19' C18' C23' C22' 0.0 . .
C16 C18' C23' C22' -173.75(19) . .
C16 C17 C24 C25 -47.7(3) 4 .
Si1 C17 C24 C25 125.89(16) . .
C16 C17 C24 C29 134.3(3) 4 .
Si1 C17 C24 C29 -52.1(3) . .
C29 C24 C25 C26 1.7(3) . .
C17 C24 C25 C26 -176.3(2) . .
C24 C25 C26 C27 -0.3(4) . .
C25 C26 C27 C28 -1.6(5) . .
C26 C27 C28 C29 2.1(5) . .
C27 C28 C29 C24 -0.7(5) . .
C25 C24 C29 C28 -1.2(3) . .
C17 C24 C29 C28 176.8(2) . .
N2 C1 N1 C8 178.1(2) . .
C2 C1 N1 C8 -2.8(4) . .
Si1 C1 N1 C8 179.1(3) . .
N2 C1 N1 Si1 -0.97(19) . .
C2 C1 N1 Si1 178.1(2) . .
C10 C8 N1 C1 49.7(4) . .
C11 C8 N1 C1 -72.5(4) . .
C9 C8 N1 C1 169.6(3) . .
C10 C8 N1 Si1 -131.6(3) . .
C11 C8 N1 Si1 106.2(3) . .
C9 C8 N1 Si1 -11.7(4) . .
N1 C1 N2 C12 177.7(3) . .
C2 C1 N2 C12 -1.3(4) . .
Si1 C1 N2 C12 176.8(3) . .
N1 C1 N2 Si1 0.97(19) . .
C2 C1 N2 Si1 -178.1(2) . .
C15 C12 N2 C1 -64.5(4) . .
C13 C12 N2 C1 177.1(3) . .
C14 C12 N2 C1 59.2(4) . .
C15 C12 N2 Si1 110.8(3) . .
C13 C12 N2 Si1 -7.6(4) . .
C14 C12 N2 Si1 -125.4(2) . .
C16 C17 Si1 C16 3.5(2) 4 .
C24 C17 Si1 C16 -169.93(17) . .
C16 C17 Si1 N2 145.5(2) 4 .
C24 C17 Si1 N2 -27.9(2) . .
C16 C17 Si1 N1 -135.6(2) 4 .
C24 C17 Si1 N1 51.0(2) . .
C16 C17 Si1 C1 -176.3(2) 4 .
C24 C17 Si1 C1 10.3(2) . .
C17 C16 Si1 C17 5.3(2) 4 .
C18' C16 Si1 C17 -176.1(3) . .
C18 C16 Si1 C17 -158.7(3) . .
C17 C16 Si1 N2 -132.9(2) 4 .
C18' C16 Si1 N2 45.7(3) . .
C18 C16 Si1 N2 63.1(3) . .
C17 C16 Si1 N1 147.3(2) 4 .
C18' C16 Si1 N1 -34.1(3) . .
C18 C16 Si1 N1 -16.7(3) . .
C17 C16 Si1 C1 -174.98(19) 4 .
C18' C16 Si1 C1 3.7(3) . .
C18 C16 Si1 C1 21.0(3) . .
C1 N2 Si1 C17 114.70(16) . .
C12 N2 Si1 C17 -61.8(3) . .
C1 N2 Si1 C16 -106.05(16) . .
C12 N2 Si1 C16 77.4(3) . .
C1 N2 Si1 N1 -0.70(14) . .
C12 N2 Si1 N1 -177.2(3) . .
C12 N2 Si1 C1 -176.5(3) . .
C1 N1 Si1 C17 -103.52(17) . .
C8 N1 Si1 C17 77.5(3) . .
C1 N1 Si1 C16 116.84(16) . .
C8 N1 Si1 C16 -62.2(3) . .
C1 N1 Si1 N2 0.71(14) . .
C8 N1 Si1 N2 -178.3(3) . .
C8 N1 Si1 C1 -179.0(3) . .
N1 C1 Si1 C17 98.06(17) . .
N2 C1 Si1 C17 -83.10(18) . .
C2 C1 Si1 C17 -12(7) . .
N1 C1 Si1 C16 -81.67(18) . .
N2 C1 Si1 C16 97.17(18) . .
C2 C1 Si1 C16 169(7) . .
N1 C1 Si1 N2 -178.8(2) . .
C2 C1 Si1 N2 71(7) . .
N2 C1 Si1 N1 178.8(2) . .
C2 C1 Si1 N1 -110(7) . .
C74 O70 C71 C72 16(4) . .
O70 C71 C72 C73 -23(3) . .
C71 C72 C73 C74 23(3) . .
C71 C72 C73 C82 -139(3) . 1_455
C71 O70 C74 C73 -1(3) . .
C72 C73 C74 O70 -14(3) . .
C82 C73 C74 O70 157(2) 1_455 .
C86 C81 C82 C83 -93.4(17) . .
C86 C81 C82 C73 54(4) . 1_655
C81 C82 C83 C84 74.5(17) . .
C73 C82 C83 C84 -89(2) 1_655 .
C82 C83 C84 C85 -13(2) . .
C83 C84 C85 C86 -50(2) . .
C82 C81 C86 C85 35(2) . .
C84 C85 C86 C81 35.5(18) . .
